data_7135540
loop_
_publ_author_name
'Barik, Dinabandhu'
'Panigrahi, Pritishree'
'Manna, Supriya'
'Chakraborty, Nikita'
'Phouzder, Anushka'
'Patel, Bhisma K.'

_publ_section_title
;
 DABCO-directed EDA-complex mediated regioselective C4-sulfonylation of
 quinoline <i>N</i>-oxide.
;
_journal_issue 9
_journal_name_full 'Chemical communications (Cambridge, England)'
_journal_page_first 3037
_journal_page_last 3040
_journal_paper_doi 10.1039/d5cc06699a
_journal_volume 62
_journal_year 2026
_chemical_formula_sum 'C16 H12 Cl N O2 S'
_chemical_formula_weight 317.78
_space_group_crystal_system triclinic
_space_group_IT_number 2
_space_group_name_Hall '-P 1'
_space_group_name_H-M_alt 'P -1'
_atom_sites_solution_hydrogens geom
_audit_creation_method SHELXL-2019/1
_audit_update_record
;
2025-11-19 deposited with the CCDC.	2026-01-02 downloaded from the CCDC.
;
_cell_angle_alpha 100.9080(10)
_cell_angle_beta 99.5550(10)
_cell_angle_gamma 102.9200(10)
_cell_formula_units_Z 4
_cell_length_a 7.5367(4)
_cell_length_b 10.6159(5)
_cell_length_c 19.4914(9)
_cell_measurement_reflns_used 9969
_cell_measurement_temperature 299(2)
_cell_measurement_theta_max 24.75
_cell_measurement_theta_min 2.18
_cell_volume 1456.76(12)
_computing_structure_refinement 'SHELXL-2019/1 (Sheldrick, 2019)'
_diffrn_ambient_temperature 299(2)
_diffrn_measured_fraction_theta_full 0.998
_diffrn_measured_fraction_theta_max 0.998
_diffrn_measurement_device_type 'Bruker APEX-II CCD'
_diffrn_measurement_method '\f and \w scans'
_diffrn_radiation_type MoK\a
_diffrn_radiation_wavelength 0.71073
_diffrn_reflns_av_R_equivalents 0.0727
_diffrn_reflns_av_unetI/netI 0.0512
_diffrn_reflns_Laue_measured_fraction_full 0.998
_diffrn_reflns_Laue_measured_fraction_max 0.998
_diffrn_reflns_limit_h_max 8
_diffrn_reflns_limit_h_min -8
_diffrn_reflns_limit_k_max 12
_diffrn_reflns_limit_k_min -12
_diffrn_reflns_limit_l_max 23
_diffrn_reflns_limit_l_min -23
_diffrn_reflns_number 33101
_diffrn_reflns_point_group_measured_fraction_full 0.998
_diffrn_reflns_point_group_measured_fraction_max 0.998
_diffrn_reflns_theta_full 25.040
_diffrn_reflns_theta_max 25.040
_diffrn_reflns_theta_min 2.025
_exptl_absorpt_coefficient_mu 0.408
_exptl_absorpt_correction_type none
_exptl_crystal_colour Yellow
_exptl_crystal_density_diffrn 1.449
_exptl_crystal_description Needle
_exptl_crystal_F_000 656
_refine_diff_density_max 0.328
_refine_diff_density_min -0.318
_refine_diff_density_rms 0.054
_refine_ls_extinction_method none
_refine_ls_goodness_of_fit_ref 1.181
_refine_ls_hydrogen_treatment constr
_refine_ls_matrix_type full
_refine_ls_number_parameters 381
_refine_ls_number_reflns 5129
_refine_ls_number_restraints 0
_refine_ls_restrained_S_all 1.181
_refine_ls_R_factor_all 0.0987
_refine_ls_R_factor_gt 0.0626
_refine_ls_shift/su_max 0.057
_refine_ls_shift/su_mean 0.001
_refine_ls_structure_factor_coef Fsqd
_refine_ls_weighting_details 'w=1/[\s^2^(Fo^2^)+(0.1000P)^2^] where P=(Fo^2^+2Fc^2^)/3'
_refine_ls_weighting_scheme calc
_refine_ls_wR_factor_gt 0.1648
_refine_ls_wR_factor_ref 0.1925
_reflns_Friedel_coverage 0.000
_reflns_number_gt 3556
_reflns_number_total 5129
_reflns_threshold_expression 'I > 2\s(I)'
_cod_data_source_file d5cc06699a2.cif
_cod_data_source_block DBB_P1_6_Cl_0m_a
_cod_database_code 7135540
_shelx_shelxl_version_number 2019/1
_shelx_space_group_comment
;
The symmetry employed for this shelxl refinement is uniquely defined
by the following loop, which should always be used as a source of
symmetry information in preference to the above space-group names.
They are only intended as comments.
;

loop_
_space_group_symop_operation_xyz
'x, y, z'
'-x, -y, -z'

loop_
_atom_site_label
_atom_site_type_symbol
_atom_site_fract_x
_atom_site_fract_y
_atom_site_fract_z
_atom_site_U_iso_or_equiv
_atom_site_adp_type
_atom_site_occupancy
_atom_site_site_symmetry_order
_atom_site_calc_flag
_atom_site_refinement_flags_posn
_atom_site_refinement_flags_adp
_atom_site_refinement_flags_occupancy
_atom_site_disorder_assembly
_atom_site_disorder_group
O1 O 0.9305(4) 0.6775(3) 0.81484(13) 0.0672(8) Uani 1 1 d . . . . .
O2 O 1.0562(3) 0.7960(3) 0.94141(14) 0.0575(7) Uani 1 1 d . . . . .
O3 O 0.1169(3) 0.8408(2) 0.54813(12) 0.0521(7) Uani 1 1 d . . . . .
O4 O 0.1700(4) 0.8381(3) 0.67605(13) 0.0625(8) Uani 1 1 d . . . . .
S1 S 0.90111(13) 0.71730(9) 0.88573(5) 0.0487(3) Uani 1 1 d . . . . .
Cl1 Cl 0.9688(2) 0.76314(13) 1.18523(6) 0.0896(5) Uani 1 1 d . . . . .
Cl2 Cl -0.29997(18) 0.58843(12) 0.31474(5) 0.0773(4) Uani 1 1 d . . . . .
S2 S 0.04365(12) 0.81308(9) 0.60843(5) 0.0451(3) Uani 1 1 d . . . . .
N1 N 0.6146(5) 0.3257(3) 0.93375(19) 0.0611(9) Uani 1 1 d . . . . .
N2 N -0.2904(5) 0.3791(3) 0.57231(18) 0.0553(8) Uani 1 1 d . . . . .
C1 C 0.6252(6) 0.3406(4) 0.8697(2) 0.0660(12) Uani 1 1 d . . . . .
H1 H 0.568361 0.267873 0.831375 0.079 Uiso 1 1 calc R U . . .
C2 C 0.7167(5) 0.4592(4) 0.8549(2) 0.0563(10) Uani 1 1 d . . . . .
H2 H 0.721285 0.463830 0.808039 0.068 Uiso 1 1 calc R U . . .
C3 C 0.7987(5) 0.5671(3) 0.90972(18) 0.0442(9) Uani 1 1 d . . . . .
C4 C 0.7924(5) 0.5591(3) 0.98163(18) 0.0413(8) Uani 1 1 d . . . . .
C5 C 0.6958(5) 0.4330(4) 0.9893(2) 0.0485(9) Uani 1 1 d . . . . .
C6 C 0.6857(6) 0.4151(4) 1.0586(2) 0.0590(11) Uani 1 1 d . . . . .
H6 H 0.621985 0.333102 1.064111 0.071 Uiso 1 1 calc R U . . .
C7 C 0.7665(6) 0.5145(5) 1.1168(2) 0.0630(12) Uani 1 1 d . . . . .
H7 H 0.759489 0.501054 1.162143 0.076 Uiso 1 1 calc R U . . .
C8 C 0.8612(6) 0.6382(4) 1.1089(2) 0.0577(11) Uani 1 1 d . . . . .
C9 C 0.8750(5) 0.6622(4) 1.04334(19) 0.0495(9) Uani 1 1 d . . . . .
H9 H 0.938108 0.745678 1.039499 0.059 Uiso 1 1 calc R U . . .
C10 C 0.7237(5) 0.8001(3) 0.88076(17) 0.0430(9) Uani 1 1 d . . . . .
C11 C 0.7428(6) 0.9173(4) 0.9293(2) 0.0607(11) Uani 1 1 d . . . . .
H11 H 0.846998 0.951047 0.966849 0.073 Uiso 1 1 calc R U . . .
C12 C 0.6075(6) 0.9841(4) 0.9219(2) 0.0657(12) Uani 1 1 d . . . . .
H12 H 0.623055 1.064640 0.954045 0.079 Uiso 1 1 calc R U . . .
C13 C 0.4492(5) 0.9353(4) 0.8682(2) 0.0527(10) Uani 1 1 d . . . . .
C14 C 0.4301(6) 0.8164(4) 0.8210(2) 0.0599(11) Uani 1 1 d . . . . .
H14 H 0.323022 0.780615 0.784849 0.072 Uiso 1 1 calc R U . . .
C15 C 0.5663(6) 0.7497(4) 0.82649(19) 0.0560(11) Uani 1 1 d . . . . .
H15 H 0.552359 0.670458 0.793529 0.067 Uiso 1 1 calc R U . . .
C16 C 0.3009(6) 1.0080(4) 0.8604(3) 0.0775(14) Uani 1 1 d . . . . .
H16A H 0.181798 0.948603 0.857343 0.116 Uiso 1 1 calc R U . . .
H16B H 0.298654 1.040777 0.817684 0.116 Uiso 1 1 calc R U . . .
H16C H 0.327017 1.081336 0.901176 0.116 Uiso 1 1 calc R U . . .
C17 C -0.1894(6) 0.4513(4) 0.6331(2) 0.0598(11) Uani 1 1 d . . . . .
H17 H -0.186042 0.412832 0.672236 0.072 Uiso 1 1 calc R U . . .
C18 C -0.0845(5) 0.5830(4) 0.64461(19) 0.0507(10) Uani 1 1 d . . . . .
H18 H -0.015074 0.629140 0.690040 0.061 Uiso 1 1 calc R U . . .
C19 C -0.0848(5) 0.6430(3) 0.58894(17) 0.0402(8) Uani 1 1 d . . . . .
C20 C -0.1886(4) 0.5690(3) 0.51968(17) 0.0383(8) Uani 1 1 d . . . . .
C21 C -0.2911(5) 0.4364(3) 0.51510(19) 0.0449(9) Uani 1 1 d . . . . .
C22 C -0.3975(5) 0.3563(4) 0.4480(2) 0.0545(10) Uani 1 1 d . . . . .
H22 H -0.466368 0.270338 0.445206 0.065 Uiso 1 1 calc R U . . .
C23 C -0.4009(6) 0.4019(4) 0.3881(2) 0.0589(11) Uani 1 1 d . . . . .
H23 H -0.469024 0.347603 0.344126 0.071 Uiso 1 1 calc R U . . .
C24 C -0.3001(5) 0.5330(4) 0.39285(18) 0.0498(10) Uani 1 1 d . . . . .
C25 C -0.1962(5) 0.6157(4) 0.45642(17) 0.0438(9) Uani 1 1 d . . . . .
H25 H -0.131183 0.701931 0.457854 0.053 Uiso 1 1 calc R U . . .
C26 C -0.1244(5) 0.9010(3) 0.62061(17) 0.0414(9) Uani 1 1 d . . . . .
C27 C -0.1805(5) 0.9692(4) 0.57065(19) 0.0523(10) Uani 1 1 d . . . . .
H27 H -0.133376 0.965408 0.529348 0.063 Uiso 1 1 calc R U . . .
C28 C -0.3060(6) 1.0423(4) 0.5824(2) 0.0632(11) Uani 1 1 d . . . . .
H28 H -0.340189 1.090505 0.549590 0.076 Uiso 1 1 calc R U . . .
C29 C -0.3820(6) 1.0455(4) 0.6419(2) 0.0564(11) Uani 1 1 d . . . . .
C30 C -0.3277(6) 0.9758(4) 0.6908(2) 0.0602(11) Uani 1 1 d . . . . .
H30 H -0.379585 0.976838 0.730940 0.072 Uiso 1 1 calc R U . . .
C31 C -0.1986(6) 0.9050(4) 0.68145(18) 0.0527(10) Uani 1 1 d . . . . .
H31 H -0.161028 0.860034 0.715453 0.063 Uiso 1 1 calc R U . . .
C32 C -0.5197(7) 1.1271(5) 0.6528(3) 0.0928(16) Uani 1 1 d . . . . .
H32A H -0.587269 1.099538 0.687380 0.139 Uiso 1 1 calc R U . . .
H32B H -0.605493 1.114264 0.608169 0.139 Uiso 1 1 calc R U . . .
H32C H -0.454046 1.219495 0.669706 0.139 Uiso 1 1 calc R U . . .

loop_
_atom_site_aniso_label
_atom_site_aniso_U_11
_atom_site_aniso_U_22
_atom_site_aniso_U_33
_atom_site_aniso_U_23
_atom_site_aniso_U_13
_atom_site_aniso_U_12
O1 0.079(2) 0.0764(19) 0.0529(16) 0.0193(15) 0.0334(15) 0.0168(16)
O2 0.0420(15) 0.0591(16) 0.0624(16) 0.0170(13) 0.0038(13) -0.0012(13)
O3 0.0495(15) 0.0567(16) 0.0503(15) 0.0163(12) 0.0160(12) 0.0075(13)
O4 0.0533(16) 0.0693(18) 0.0493(15) 0.0113(14) -0.0098(13) 0.0024(14)
S1 0.0477(6) 0.0516(6) 0.0448(6) 0.0143(5) 0.0134(4) 0.0043(5)
Cl1 0.1230(11) 0.0915(9) 0.0482(7) 0.0015(6) 0.0092(7) 0.0354(8)
Cl2 0.1065(10) 0.0864(8) 0.0388(6) 0.0144(6) 0.0065(6) 0.0319(7)
S2 0.0420(6) 0.0485(6) 0.0397(5) 0.0119(4) 0.0043(4) 0.0039(4)
N1 0.055(2) 0.046(2) 0.077(3) 0.0160(19) 0.0108(19) 0.0053(17)
N2 0.058(2) 0.051(2) 0.061(2) 0.0201(18) 0.0197(18) 0.0122(17)
C1 0.067(3) 0.048(2) 0.067(3) 0.002(2) 0.003(2) 0.000(2)
C2 0.059(3) 0.057(3) 0.045(2) 0.006(2) 0.0077(19) 0.007(2)
C3 0.042(2) 0.043(2) 0.045(2) 0.0068(17) 0.0084(17) 0.0088(17)
C4 0.0347(19) 0.043(2) 0.048(2) 0.0148(17) 0.0088(16) 0.0123(16)
C5 0.041(2) 0.049(2) 0.059(2) 0.016(2) 0.0151(19) 0.0143(18)
C6 0.061(3) 0.065(3) 0.066(3) 0.032(2) 0.025(2) 0.023(2)
C7 0.076(3) 0.080(3) 0.053(3) 0.034(2) 0.030(2) 0.035(3)
C8 0.065(3) 0.070(3) 0.045(2) 0.014(2) 0.014(2) 0.029(2)
C9 0.057(2) 0.045(2) 0.048(2) 0.0113(18) 0.0119(18) 0.0150(19)
C10 0.046(2) 0.041(2) 0.0361(19) 0.0109(16) 0.0055(17) -0.0008(17)
C11 0.049(2) 0.057(3) 0.059(3) 0.001(2) -0.008(2) 0.007(2)
C12 0.054(3) 0.051(2) 0.078(3) 0.002(2) -0.001(2) 0.007(2)
C13 0.049(2) 0.048(2) 0.061(2) 0.023(2) 0.010(2) 0.0061(19)
C14 0.057(3) 0.064(3) 0.051(2) 0.024(2) -0.008(2) 0.006(2)
C15 0.069(3) 0.048(2) 0.038(2) 0.0083(18) -0.0063(19) 0.005(2)
C16 0.066(3) 0.066(3) 0.100(4) 0.030(3) 0.012(3) 0.012(2)
C17 0.068(3) 0.065(3) 0.059(3) 0.034(2) 0.026(2) 0.018(2)
C18 0.056(2) 0.057(2) 0.040(2) 0.0154(18) 0.0127(18) 0.012(2)
C19 0.038(2) 0.046(2) 0.0374(19) 0.0118(16) 0.0090(16) 0.0104(17)
C20 0.037(2) 0.041(2) 0.041(2) 0.0097(16) 0.0105(16) 0.0161(16)
C21 0.041(2) 0.044(2) 0.053(2) 0.0105(18) 0.0148(18) 0.0158(17)
C22 0.044(2) 0.048(2) 0.064(3) 0.004(2) 0.0080(19) 0.0063(18)
C23 0.054(3) 0.062(3) 0.049(2) -0.005(2) 0.0025(19) 0.013(2)
C24 0.053(2) 0.059(3) 0.038(2) 0.0073(19) 0.0034(18) 0.023(2)
C25 0.046(2) 0.045(2) 0.042(2) 0.0103(17) 0.0087(17) 0.0152(17)
C26 0.043(2) 0.0368(19) 0.0379(19) 0.0061(15) 0.0091(16) -0.0008(16)
C27 0.059(3) 0.057(2) 0.049(2) 0.0221(19) 0.0196(19) 0.016(2)
C28 0.068(3) 0.054(3) 0.076(3) 0.033(2) 0.021(2) 0.016(2)
C29 0.056(3) 0.036(2) 0.075(3) 0.008(2) 0.023(2) 0.0050(19)
C30 0.071(3) 0.054(3) 0.057(3) 0.011(2) 0.029(2) 0.010(2)
C31 0.065(3) 0.048(2) 0.043(2) 0.0129(18) 0.0155(19) 0.007(2)
C32 0.086(4) 0.064(3) 0.139(5) 0.028(3) 0.052(3) 0.019(3)

loop_
_atom_type_symbol
_atom_type_description
_atom_type_scat_dispersion_real
_atom_type_scat_dispersion_imag
_atom_type_scat_source
C C 0.0033 0.0016 'International Tables Vol C Tables 4.2.6.8 and 6.1.1.4'
H H 0.0000 0.0000 'International Tables Vol C Tables 4.2.6.8 and 6.1.1.4'
Cl Cl 0.1484 0.1585 'International Tables Vol C Tables 4.2.6.8 and 6.1.1.4'
N N 0.0061 0.0033 'International Tables Vol C Tables 4.2.6.8 and 6.1.1.4'
O O 0.0106 0.0060 'International Tables Vol C Tables 4.2.6.8 and 6.1.1.4'
S S 0.1246 0.1234 'International Tables Vol C Tables 4.2.6.8 and 6.1.1.4'

loop_
_geom_angle_atom_site_label_1
_geom_angle_atom_site_label_2
_geom_angle_atom_site_label_3
_geom_angle
_geom_angle_site_symmetry_1
_geom_angle_site_symmetry_3
_geom_angle_publ_flag
O2 S1 O1 118.92(17) . . ?
O2 S1 C10 109.06(17) . . ?
O1 S1 C10 108.14(17) . . ?
O2 S1 C3 109.74(16) . . ?
O1 S1 C3 106.04(17) . . ?
C10 S1 C3 103.89(16) . . ?
O3 S2 O4 118.89(16) . . ?
O3 S2 C26 108.85(15) . . ?
O4 S2 C26 107.95(16) . . ?
O3 S2 C19 109.87(15) . . ?
O4 S2 C19 106.33(16) . . ?
C26 S2 C19 103.91(16) . . ?
C1 N1 C5 117.5(3) . . ?
C17 N2 C21 116.8(3) . . ?
N1 C1 C2 124.1(4) . . ?
C3 C2 C1 119.2(4) . . ?
C2 C3 C4 120.1(3) . . ?
C2 C3 S1 116.3(3) . . ?
C4 C3 S1 123.5(3) . . ?
C9 C4 C5 119.0(3) . . ?
C9 C4 C3 125.9(3) . . ?
C5 C4 C3 115.0(3) . . ?
N1 C5 C6 117.0(3) . . ?
N1 C5 C4 124.1(3) . . ?
C6 C5 C4 118.9(4) . . ?
C7 C6 C5 121.1(4) . . ?
C6 C7 C8 119.8(4) . . ?
C9 C8 C7 122.0(4) . . ?
C9 C8 Cl1 119.4(3) . . ?
C7 C8 Cl1 118.6(3) . . ?
C8 C9 C4 119.1(4) . . ?
C11 C10 C15 119.5(4) . . ?
C11 C10 S1 120.6(3) . . ?
C15 C10 S1 119.9(3) . . ?
C12 C11 C10 119.6(4) . . ?
C11 C12 C13 121.7(4) . . ?
C12 C13 C14 118.0(4) . . ?
C12 C13 C16 121.7(4) . . ?
C14 C13 C16 120.3(4) . . ?
C15 C14 C13 121.1(4) . . ?
C14 C15 C10 120.1(4) . . ?
N2 C17 C18 125.0(3) . . ?
C19 C18 C17 119.5(3) . . ?
C18 C19 C20 119.0(3) . . ?
C18 C19 S2 117.0(3) . . ?
C20 C19 S2 124.0(2) . . ?
C25 C20 C19 125.5(3) . . ?
C25 C20 C21 118.4(3) . . ?
C19 C20 C21 116.1(3) . . ?
N2 C21 C22 116.9(3) . . ?
N2 C21 C20 123.6(3) . . ?
C22 C21 C20 119.4(3) . . ?
C23 C22 C21 121.3(4) . . ?
C22 C23 C24 119.1(4) . . ?
C25 C24 C23 122.3(3) . . ?
C25 C24 Cl2 119.2(3) . . ?
C23 C24 Cl2 118.4(3) . . ?
C24 C25 C20 119.5(3) . . ?
C27 C26 C31 119.8(4) . . ?
C27 C26 S2 120.3(3) . . ?
C31 C26 S2 120.0(3) . . ?
C28 C27 C26 119.6(3) . . ?
C27 C28 C29 121.0(4) . . ?
C28 C29 C30 118.9(4) . . ?
C28 C29 C32 119.3(4) . . ?
C30 C29 C32 121.7(4) . . ?
C31 C30 C29 121.3(4) . . ?
C30 C31 C26 119.3(4) . . ?

loop_
_geom_bond_atom_site_label_1
_geom_bond_atom_site_label_2
_geom_bond_distance
_geom_bond_site_symmetry_2
_geom_bond_publ_flag
O1 S1 1.435(3) . ?
O2 S1 1.429(3) . ?
O3 S2 1.430(2) . ?
O4 S2 1.433(3) . ?
S1 C10 1.756(4) . ?
S1 C3 1.791(4) . ?
Cl1 C8 1.732(4) . ?
Cl2 C24 1.733(4) . ?
S2 C26 1.754(4) . ?
S2 C19 1.782(4) . ?
N1 C1 1.300(5) . ?
N1 C5 1.358(5) . ?
N2 C17 1.291(5) . ?
N2 C21 1.367(4) . ?
C1 C2 1.400(6) . ?
C2 C3 1.355(5) . ?
C3 C4 1.428(4) . ?
C4 C9 1.408(5) . ?
C4 C5 1.422(5) . ?
C5 C6 1.412(5) . ?
C6 C7 1.341(6) . ?
C7 C8 1.397(6) . ?
C8 C9 1.366(5) . ?
C10 C11 1.376(5) . ?
C10 C15 1.378(5) . ?
C11 C12 1.370(6) . ?
C12 C13 1.375(5) . ?
C13 C14 1.376(5) . ?
C13 C16 1.498(6) . ?
C14 C15 1.373(5) . ?
C17 C18 1.400(5) . ?
C18 C19 1.358(4) . ?
C19 C20 1.423(4) . ?
C20 C25 1.411(4) . ?
C20 C21 1.425(5) . ?
C21 C22 1.416(5) . ?
C22 C23 1.344(5) . ?
C23 C24 1.406(6) . ?
C24 C25 1.370(4) . ?
C26 C27 1.385(5) . ?
C26 C31 1.390(4) . ?
C27 C28 1.372(5) . ?
C28 C29 1.375(5) . ?
C29 C30 1.377(5) . ?
C29 C32 1.509(6) . ?
C30 C31 1.371(5) . ?
